data_7039504
loop_
_publ_author_name
'Khavasi, Hamid Reza'
'Kavand, Sima'

_publ_section_title
;
 Conformational variety of flexible mono-dentate ligands in coordination
 compounds: influence of \p-involving interactions.
;
_journal_issue 26
_journal_name_full 'Dalton transactions (Cambridge, England : 2003)'
_journal_page_first 10761
_journal_page_last 10770
_journal_paper_doi 10.1039/c6dt01563h
_journal_volume 45
_journal_year 2016
_chemical_formula_sum 'C32 H22 Br4 Hg N4'
_chemical_formula_weight 982.73
_chemical_name_systematic
; 
 ? 
;
_space_group_IT_number 15
_symmetry_cell_setting monoclinic
_symmetry_space_group_name_Hall '-C 2yc'
_symmetry_space_group_name_H-M 'C 1 2/c 1'
_atom_sites_solution_hydrogens geom
_atom_sites_solution_primary direct
_atom_sites_solution_secondary difmap
_audit_creation_method SHELXL-97
_audit_update_record
;
2016-03-29 deposited with the CCDC.
2016-06-06 downloaded from the CCDC.
;
_cell_angle_alpha 90.00
_cell_angle_beta 135.818(11)
_cell_angle_gamma 90.00
_cell_formula_units_Z 4
_cell_length_a 31.332(7)
_cell_length_b 5.3491(15)
_cell_length_c 25.909(6)
_cell_measurement_reflns_used 13687
_cell_measurement_temperature 298(2)
_cell_measurement_theta_max 27.00
_cell_measurement_theta_min 1.59
_cell_volume 3026.3(14)
_computing_cell_refinement 'X-Area 1.31 (Stoe & Cie GmbH, 2005)'
_computing_data_collection 'X-Area 1.31 (Stoe & Cie GmbH, 2005)'
_computing_data_reduction 'X-Area 1.31 (Stoe & Cie GmbH, 2005)'
_computing_molecular_graphics 'ORTEP-3 for Windows (Farrugia, 1997)'
_computing_publication_material 'WinGX (Farrugia, 1999)'
_computing_structure_refinement 'SHELXL-97 (Sheldrick, 1997)'
_computing_structure_solution 'SHELXS-97 (Sheldrick, 1990)'
_diffrn_ambient_temperature 298(2)
_diffrn_detector_area_resol_mean '0.15 mm'
_diffrn_measured_fraction_theta_full 0.998
_diffrn_measured_fraction_theta_max 0.998
_diffrn_measurement_device_type 'STOE IPDS II'
_diffrn_measurement_method 'rotation method'
_diffrn_radiation_monochromator graphite
_diffrn_radiation_source 'fine-focus sealed tube'
_diffrn_radiation_type MoK\a
_diffrn_radiation_wavelength 0.71073
_diffrn_reflns_av_R_equivalents 0.0985
_diffrn_reflns_av_sigmaI/netI 0.0854
_diffrn_reflns_limit_h_max 40
_diffrn_reflns_limit_h_min -40
_diffrn_reflns_limit_k_max 6
_diffrn_reflns_limit_k_min -6
_diffrn_reflns_limit_l_max 33
_diffrn_reflns_limit_l_min -31
_diffrn_reflns_number 13687
_diffrn_reflns_theta_full 27.00
_diffrn_reflns_theta_max 27.00
_diffrn_reflns_theta_min 1.59
_diffrn_standards_number 0
_exptl_absorpt_coefficient_mu 10.397
_exptl_absorpt_correction_T_max 0.6012
_exptl_absorpt_correction_T_min 0.1524
_exptl_absorpt_correction_type numerical
_exptl_absorpt_process_details 'shape of crystal determined optically'
_exptl_crystal_colour Yellow
_exptl_crystal_density_diffrn 2.157
_exptl_crystal_density_method 'not measured'
_exptl_crystal_description Needle
_exptl_crystal_F_000 1848
_exptl_crystal_size_max 0.20
_exptl_crystal_size_mid 0.05
_exptl_crystal_size_min 0.04
_refine_diff_density_max 1.200
_refine_diff_density_min -1.201
_refine_diff_density_rms 0.242
_refine_ls_extinction_method none
_refine_ls_goodness_of_fit_ref 1.025
_refine_ls_hydrogen_treatment constr
_refine_ls_matrix_type full
_refine_ls_number_parameters 186
_refine_ls_number_reflns 3305
_refine_ls_number_restraints 0
_refine_ls_restrained_S_all 1.025
_refine_ls_R_factor_all 0.0812
_refine_ls_R_factor_gt 0.0702
_refine_ls_shift/su_max 0.004
_refine_ls_shift/su_mean 0.002
_refine_ls_structure_factor_coef Fsqd
_refine_ls_weighting_details 'calc w=1/[\s^2^(Fo^2^)+(0.0528P)^2^+0.0000P] where P=(Fo^2^+2Fc^2^)/3'
_refine_ls_weighting_scheme calc
_refine_ls_wR_factor_gt 0.1366
_refine_ls_wR_factor_ref 0.1621
_reflns_number_gt 3150
_reflns_number_total 3305
_reflns_threshold_expression >2sigma(I)
_cod_data_source_file c6dt01563h2.cif
_cod_data_source_block d
_cod_depositor_comments
;
The following automatic conversions were performed:

'_symmetry_cell_setting' value 'Monoclinic' changed to 'monoclinic'
according to
/usr/data/users/saulius/crontab/automatic-downloads/rss-feeds/RSC/lib/dictionaries/cif_core.dic
dictionary named 'cif_core.dic' version 2.4.2 from 2011-04-26.

Automatic conversion script
Id: cif_fix_values 4268 2015-11-12 08:31:59Z antanas 

 Adding full bibliography for 7039497--7039504.cif.
;
_cod_original_cell_volume 3026.3(13)
_cod_original_sg_symbol_H-M C2/c
_cod_original_formula_sum 'C32 H22 Br4 Hg1 N4'
_cod_database_code 7039504

loop_
_symmetry_equiv_pos_as_xyz
'x, y, z'
'-x, y, -z+1/2'
'x+1/2, y+1/2, z'
'-x+1/2, y+1/2, -z+1/2'
'-x, -y, -z'
'x, -y, z-1/2'
'-x+1/2, -y+1/2, -z'
'x+1/2, -y+1/2, z-1/2'

loop_
_atom_site_label
_atom_site_type_symbol
_atom_site_fract_x
_atom_site_fract_y
_atom_site_fract_z
_atom_site_U_iso_or_equiv
_atom_site_adp_type
_atom_site_occupancy
_atom_site_symmetry_multiplicity
_atom_site_calc_flag
_atom_site_refinement_flags
C1 C 0.6640(9) 1.208(3) 0.4340(12) 0.055(5) Uani 1 1 d .
H1 H 0.6916 1.3374 0.4635 0.066 Uiso 1 1 calc R
C2 C 0.6657(9) 1.074(3) 0.3910(11) 0.064(6) Uani 1 1 d .
H2 H 0.6960 1.1066 0.3930 0.077 Uiso 1 1 calc R
C3 C 0.6226(10) 0.888(3) 0.3440(12) 0.059(6) Uani 1 1 d .
H3 H 0.6240 0.8062 0.3135 0.071 Uiso 1 1 calc R
C4 C 0.5796(8) 0.948(3) 0.3836(11) 0.046(5) Uani 1 1 d .
H4 H 0.5500 0.9050 0.3822 0.056 Uiso 1 1 calc R
C5 C 0.6207(9) 1.148(3) 0.4332(9) 0.039(4) Uani 1 1 d .
C6 C 0.6115(9) 1.286(3) 0.4722(10) 0.047(5) Uani 1 1 d .
H6 H 0.5850 1.2287 0.4747 0.057 Uiso 1 1 calc R
C7 C 0.6289(9) 1.641(3) 0.5383(10) 0.048(5) Uani 1 1 d .
C8 C 0.5754(9) 1.634(3) 0.5177(12) 0.054(5) Uani 1 1 d .
H8 H 0.5445 1.5243 0.4809 0.065 Uiso 1 1 calc R
C9 C 0.5671(9) 1.794(3) 0.5528(11) 0.048(5) Uani 1 1 d .
H9 H 0.5305 1.7848 0.5393 0.057 Uiso 1 1 calc R
C10 C 0.6082(7) 1.954(3) 0.6033(9) 0.038(4) Uani 1 1 d .
C11 C 0.6648(8) 1.979(3) 0.6259(9) 0.039(4) Uani 1 1 d .
C12 C 0.7124(9) 2.152(3) 0.6794(10) 0.045(5) Uani 1 1 d .
H12 H 0.7067 2.2630 0.7017 0.054 Uiso 1 1 calc R
C13 C 0.7653(10) 2.161(3) 0.6986(11) 0.058(6) Uani 1 1 d .
H13 H 0.7958 2.2728 0.7350 0.069 Uiso 1 1 calc R
C14 C 0.7745(9) 2.003(4) 0.6640(11) 0.062(5) Uani 1 1 d .
H14 H 0.8107 2.0135 0.6765 0.074 Uiso 1 1 calc R
C15 C 0.7303(8) 1.832(3) 0.6118(11) 0.046(5) Uani 1 1 d .
H15 H 0.7369 1.7271 0.5894 0.056 Uiso 1 1 calc R
C16 C 0.6739(8) 1.814(3) 0.5916(10) 0.040(4) Uani 1 1 d .
N1 N 0.5796(7) 0.821(2) 0.3403(8) 0.044(4) Uani 1 1 d .
N2 N 0.6411(6) 1.492(3) 0.5035(8) 0.048(4) Uani 1 1 d .
Hg1 Hg 0.5000 0.52323(17) 0.2500 0.0469(4) Uani 1 2 d S
Br1 Br 0.54011(10) 0.3994(3) 0.19832(12) 0.0592(6) Uani 1 1 d .
Br2 Br 0.59315(11) 2.1653(4) 0.64888(13) 0.0652(7) Uani 1 1 d .

loop_
_atom_site_aniso_label
_atom_site_aniso_U_11
_atom_site_aniso_U_22
_atom_site_aniso_U_33
_atom_site_aniso_U_23
_atom_site_aniso_U_13
_atom_site_aniso_U_12
C1 0.051(14) 0.038(10) 0.078(16) -0.019(10) 0.047(13) -0.008(9)
C2 0.024(11) 0.056(13) 0.057(14) -0.005(10) 0.010(11) -0.011(9)
C3 0.056(14) 0.052(11) 0.071(16) -0.008(10) 0.046(14) 0.011(10)
C4 0.054(12) 0.032(9) 0.083(14) 0.008(9) 0.059(12) 0.000(8)
C5 0.047(13) 0.027(8) 0.028(11) -0.001(7) 0.022(10) -0.002(8)
C6 0.057(13) 0.033(9) 0.058(14) -0.007(9) 0.044(12) -0.006(8)
C7 0.055(14) 0.026(8) 0.042(12) 0.014(8) 0.027(12) 0.010(9)
C8 0.042(13) 0.037(9) 0.077(16) -0.002(10) 0.041(13) -0.002(8)
C9 0.061(14) 0.034(9) 0.058(14) -0.003(9) 0.046(13) 0.000(9)
C10 0.024(9) 0.050(10) 0.025(9) 0.021(9) 0.012(8) 0.007(8)
C11 0.070(13) 0.024(8) 0.043(10) -0.001(8) 0.047(10) -0.006(9)
C12 0.049(13) 0.027(9) 0.037(12) 0.004(8) 0.024(11) 0.000(8)
C13 0.060(16) 0.043(11) 0.058(15) -0.010(9) 0.038(14) -0.011(10)
C14 0.043(12) 0.051(10) 0.071(14) -0.002(12) 0.034(11) -0.005(11)
C15 0.048(13) 0.031(9) 0.067(14) -0.004(9) 0.044(12) 0.003(8)
C16 0.032(11) 0.028(8) 0.055(13) 0.014(8) 0.029(11) 0.009(7)
N1 0.054(11) 0.041(8) 0.035(9) 0.004(7) 0.031(9) 0.005(7)
N2 0.048(9) 0.036(7) 0.055(9) 0.014(8) 0.035(8) 0.013(8)
Hg1 0.0498(7) 0.0324(6) 0.0591(8) 0.000 0.0393(6) 0.000
Br1 0.0618(15) 0.0577(13) 0.0703(16) -0.0132(10) 0.0515(14) -0.0085(9)
Br2 0.0781(17) 0.0604(13) 0.0744(17) -0.0012(11) 0.0605(16) 0.0113(11)

loop_
_atom_type_symbol
_atom_type_description
_atom_type_scat_dispersion_real
_atom_type_scat_dispersion_imag
_atom_type_scat_source
C C 0.0033 0.0016 'International Tables Vol C Tables 4.2.6.8 and 6.1.1.4'
H H 0.0000 0.0000 'International Tables Vol C Tables 4.2.6.8 and 6.1.1.4'
N N 0.0061 0.0033 'International Tables Vol C Tables 4.2.6.8 and 6.1.1.4'
O O 0.0106 0.0060 'International Tables Vol C Tables 4.2.6.8 and 6.1.1.4'
Hg Hg -2.3894 9.2266 'International Tables Vol C Tables 4.2.6.8 and 6.1.1.4'
Br Br -0.2901 2.4595 'International Tables Vol C Tables 4.2.6.8 and 6.1.1.4'

loop_
_geom_angle_atom_site_label_1
_geom_angle_atom_site_label_2
_geom_angle_atom_site_label_3
_geom_angle
_geom_angle_site_symmetry_1
_geom_angle_site_symmetry_3
C2 C1 C5 118.9(17) . .
C2 C1 H1 120.6 . .
C5 C1 H1 120.6 . .
C1 C2 C3 121(2) . .
C1 C2 H2 119.6 . .
C3 C2 H2 119.6 . .
N1 C3 C2 123.5(19) . .
N1 C3 H3 118.3 . .
C2 C3 H3 118.3 . .
N1 C4 C5 126.8(15) . .
N1 C4 H4 116.6 . .
C5 C4 H4 116.6 . .
C1 C5 C6 124.2(16) . .
C1 C5 C4 115.1(15) . .
C6 C5 C4 120.4(17) . .
N2 C6 C5 117.8(17) . .
N2 C6 H6 121.1 . .
C5 C6 H6 121.1 . .
C8 C7 C16 119.8(18) . .
C8 C7 N2 123.3(17) . .
C16 C7 N2 116.7(17) . .
C7 C8 C9 118.9(18) . .
C7 C8 H8 120.6 . .
C9 C8 H8 120.6 . .
C10 C9 C8 123.1(19) . .
C10 C9 H9 118.5 . .
C8 C9 H9 118.5 . .
C9 C10 C11 121.3(17) . .
C9 C10 Br2 120.3(14) . .
C11 C10 Br2 118.4(12) . .
C10 C11 C16 115.9(15) . .
C10 C11 C12 126.0(16) . .
C16 C11 C12 118.1(16) . .
C13 C12 C11 122.4(17) . .
C13 C12 H12 118.8 . .
C11 C12 H12 118.8 . .
C12 C13 C14 120.2(18) . .
C12 C13 H13 119.9 . .
C14 C13 H13 119.9 . .
C15 C14 C13 120.3(18) . .
C15 C14 H14 119.8 . .
C13 C14 H14 119.8 . .
C14 C15 C16 120.5(16) . .
C14 C15 H15 119.8 . .
C16 C15 H15 119.8 . .
C7 C16 C11 121.1(16) . .
C7 C16 C15 120.5(17) . .
C11 C16 C15 118.4(15) . .
C4 N1 C3 114.8(15) . .
C4 N1 Hg1 122.4(12) . .
C3 N1 Hg1 122.3(12) . .
C6 N2 C7 118.1(15) . .
N1 Hg1 N1 97.7(6) . 2_655
N1 Hg1 Br1 102.8(4) . 2_655
N1 Hg1 Br1 97.3(4) 2_655 2_655
N1 Hg1 Br1 97.3(4) . .
N1 Hg1 Br1 102.8(4) 2_655 .
Br1 Hg1 Br1 149.21(10) 2_655 .

loop_
_geom_bond_atom_site_label_1
_geom_bond_atom_site_label_2
_geom_bond_distance
_geom_bond_site_symmetry_2
C1 C2 1.36(3) .
C1 C5 1.38(2) .
C1 H1 0.9300 .
C2 C3 1.39(3) .
C2 H2 0.9300 .
C3 N1 1.33(2) .
C3 H3 0.9300 .
C4 N1 1.31(2) .
C4 C5 1.44(2) .
C4 H4 0.9300 .
C5 C6 1.44(2) .
C6 N2 1.29(2) .
C6 H6 0.9300 .
C7 C8 1.35(2) .
C7 C16 1.40(2) .
C7 N2 1.44(2) .
C8 C9 1.40(2) .
C8 H8 0.9300 .
C9 C10 1.30(2) .
C9 H9 0.9300 .
C10 C11 1.42(2) .
C10 Br2 1.919(18) .
C11 C16 1.42(2) .
C11 C12 1.43(2) .
C12 C13 1.35(3) .
C12 H12 0.9300 .
C13 C14 1.41(3) .
C13 H13 0.9300 .
C14 C15 1.38(2) .
C14 H14 0.9300 .
C15 C16 1.44(2) .
C15 H15 0.9300 .
N1 Hg1 2.421(14) .
Hg1 N1 2.421(14) 2_655
Hg1 Br1 2.495(2) 2_655
Hg1 Br1 2.495(2) .

loop_
_geom_torsion_atom_site_label_1
_geom_torsion_atom_site_label_2
_geom_torsion_atom_site_label_3
_geom_torsion_atom_site_label_4
_geom_torsion
_geom_torsion_site_symmetry_4
C5 C1 C2 C3 3(3) .
C1 C2 C3 N1 -3(3) .
C2 C1 C5 C6 -175.6(17) .
C2 C1 C5 C4 -2(3) .
N1 C4 C5 C1 0(3) .
N1 C4 C5 C6 174.1(16) .
C1 C5 C6 N2 7(3) .
C4 C5 C6 N2 -166.2(16) .
C16 C7 C8 C9 -3(3) .
N2 C7 C8 C9 -177.1(15) .
C7 C8 C9 C10 2(3) .
C8 C9 C10 C11 1(3) .
C8 C9 C10 Br2 -179.7(13) .
C9 C10 C11 C16 -2(2) .
Br2 C10 C11 C16 178.5(11) .
C9 C10 C11 C12 178.4(16) .
Br2 C10 C11 C12 -1(2) .
C10 C11 C12 C13 178.8(16) .
C16 C11 C12 C13 -1(2) .
C11 C12 C13 C14 2(3) .
C12 C13 C14 C15 -2(3) .
C13 C14 C15 C16 0(3) .
C8 C7 C16 C11 2(2) .
N2 C7 C16 C11 176.3(13) .
C8 C7 C16 C15 -177.2(16) .
N2 C7 C16 C15 -2(2) .
C10 C11 C16 C7 1(2) .
C12 C11 C16 C7 -179.5(15) .
C10 C11 C16 C15 179.5(14) .
C12 C11 C16 C15 -1(2) .
C14 C15 C16 C7 179.8(16) .
C14 C15 C16 C11 1(2) .
C5 C4 N1 C3 0(2) .
C5 C4 N1 Hg1 -172.7(13) .
C2 C3 N1 C4 2(3) .
C2 C3 N1 Hg1 174.4(14) .
C5 C6 N2 C7 175.7(14) .
C8 C7 N2 C6 -26(2) .
C16 C7 N2 C6 159.5(15) .
C4 N1 Hg1 N1 74.8(12) 2_655
C3 N1 Hg1 N1 -97.4(14) 2_655
C4 N1 Hg1 Br1 -24.5(13) 2_655
C3 N1 Hg1 Br1 163.2(13) 2_655
C4 N1 Hg1 Br1 178.9(12) .
C3 N1 Hg1 Br1 6.7(13) .
